data_2312600
loop_
_publ_author_name
'Zigelstein, Rachel'
'Lough, Alan J.'
'Bender, Timothy P.'

_publ_section_title
;
 The influence of the axial group on the crystal structures of boron
 subphthalocyanines.
;
_journal_coeditor_code DG3059
_journal_issue 10
_journal_name_full 'Acta crystallographica. Section C, Structural chemistry'
_journal_paper_doi 10.1107/S2053229624006934
_journal_volume 80
_journal_year 2024
_chemical_formula_iupac 'C24 H12 B Br N6'
_chemical_formula_moiety 'C24 H12 B Br N6'
_chemical_formula_sum 'C24 H12 B Br N6'
_chemical_formula_weight 475.12
_chemical_name_systematic
;
Bromido(subphthalocyaninato)boron
;
_space_group_crystal_system orthorhombic
_space_group_IT_number 62
_space_group_name_Hall '-P 2ac 2n'
_space_group_name_H-M_alt 'P n m a'
_atom_sites_solution_hydrogens geom
_atom_sites_solution_primary direct
_audit_creation_method SHELXL-2019/1
_cell_angle_alpha 90
_cell_angle_beta 90
_cell_angle_gamma 90
_cell_formula_units_Z 4
_cell_length_a 12.0010(6)
_cell_length_b 15.0617(8)
_cell_length_c 10.3879(5)
_cell_measurement_reflns_used 9878
_cell_measurement_temperature 150(2)
_cell_measurement_theta_max 27.48
_cell_measurement_theta_min 2.38
_cell_volume 1877.67(16)
_computing_cell_refinement
;
APEX4 (Bruker, 2021)
;
_computing_data_collection
;
APEX4 (Bruker, 2021)
;
_computing_data_reduction
;
APEX4 (Bruker, 2021)
;
_computing_molecular_graphics
;
PLATON (Spek, 2020)
;
_computing_publication_material
;
SHELXTL (Sheldrick, 2008)
;
_computing_structure_refinement
;
SHELXL2019 (Sheldrick, 2015<i>b</i>)
;
_computing_structure_solution
;
SHELXT2018 (Sheldrick, 2015<i>a</i>)
;
_diffrn_ambient_temperature 150(2)
_diffrn_measured_fraction_theta_full 0.999
_diffrn_measured_fraction_theta_max 1.000
_diffrn_measurement_device_type 'Bruker Kappa APEX-DUO CMOS PHOTON II'
_diffrn_measurement_method '\f and \w scans'
_diffrn_radiation_type MoK\a
_diffrn_radiation_wavelength 0.71073
_diffrn_reflns_av_R_equivalents 0.0272
_diffrn_reflns_av_unetI/netI 0.0147
_diffrn_reflns_limit_h_max 13
_diffrn_reflns_limit_h_min -15
_diffrn_reflns_limit_k_max 19
_diffrn_reflns_limit_k_min -18
_diffrn_reflns_limit_l_max 13
_diffrn_reflns_limit_l_min -13
_diffrn_reflns_number 23127
_diffrn_reflns_theta_full 25.242
_diffrn_reflns_theta_max 27.498
_diffrn_reflns_theta_min 2.382
_diffrn_source 'sealed tube with Bruker Triumph monochromator'
_exptl_absorpt_coefficient_mu 2.217
_exptl_absorpt_correction_T_max 0.7456
_exptl_absorpt_correction_T_min 0.6878
_exptl_absorpt_correction_type multi-scan
_exptl_absorpt_process_details
;
(SADABS; Krause <i>et al.</i>,  2015)
;
_exptl_crystal_colour purple
_exptl_crystal_density_diffrn 1.681
_exptl_crystal_description Shard
_exptl_crystal_F_000 952
_exptl_crystal_size_max 0.270
_exptl_crystal_size_mid 0.160
_exptl_crystal_size_min 0.140
_refine_diff_density_max 0.384
_refine_diff_density_min -0.257
_refine_ls_extinction_method none
_refine_ls_goodness_of_fit_ref 1.093
_refine_ls_hydrogen_treatment constr
_refine_ls_matrix_type full
_refine_ls_number_parameters 151
_refine_ls_number_reflns 2243
_refine_ls_number_restraints 0
_refine_ls_restrained_S_all 1.093
_refine_ls_R_factor_all 0.0262
_refine_ls_R_factor_gt 0.0211
_refine_ls_shift/su_max 0.001
_refine_ls_shift/su_mean 0.000
_refine_ls_structure_factor_coef Fsqd
_refine_ls_weighting_details 'w=1/[\s^2^(Fo^2^)+(0.0231P)^2^+1.4706P] where P=(Fo^2^+2Fc^2^)/3'
_refine_ls_weighting_scheme calc
_refine_ls_wR_factor_gt 0.0546
_refine_ls_wR_factor_ref 0.0569
_reflns_number_gt 1955
_reflns_number_total 2243
_reflns_threshold_expression 'I > 2\s(I)'
_cod_data_source_file dg3059.cif
_cod_data_source_block d23119a_a
_cod_database_code 2312600
_shelx_space_group_comment
;
The symmetry employed for this shelxl refinement is uniquely defined
by the following loop, which should always be used as a source of
symmetry information in preference to the above space-group names.
They are only intended as comments.
;
_shelx_estimated_absorpt_t_min 0.586
_shelx_estimated_absorpt_t_max 0.747

loop_
_space_group_symop_operation_xyz
'x, y, z'
'-x+1/2, -y, z+1/2'
'-x, y+1/2, -z'
'x+1/2, -y+1/2, -z+1/2'
'-x, -y, -z'
'x-1/2, y, -z-1/2'
'x, -y-1/2, z'
'-x-1/2, y-1/2, z-1/2'

loop_
_atom_site_type_symbol
_atom_site_label
_atom_site_fract_x
_atom_site_fract_y
_atom_site_fract_z
_atom_site_U_iso_or_equiv
_atom_site_adp_type
_atom_site_calc_flag
_atom_site_occupancy
_atom_site_disorder_assembly
_atom_site_disorder_group
Br Br1 0.81550(2) 0.750000 0.24958(2) 0.01614(7) Uani d 1 . .
N N1 0.66674(10) 0.59579(8) 0.52765(12) 0.0161(3) Uani d 1 . .
N N2 0.83966(10) 0.67206(8) 0.50914(12) 0.0138(2) Uani d 1 . .
N N3 0.99565(14) 0.750000 0.59384(17) 0.0146(3) Uani d 1 . .
N N4 0.67202(14) 0.750000 0.47898(17) 0.0144(4) Uani d 1 . .
C C1 0.31111(13) 0.70352(12) 0.59788(17) 0.0258(4) Uani d 1 . .
H H1 0.244319 0.672743 0.618348 0.031 Uiso calc 1 . .
C C2 0.40596(13) 0.65542(11) 0.56881(15) 0.0216(3) Uani d 1 . .
H H2 0.405645 0.592354 0.570221 0.026 Uiso calc 1 . .
C C3 0.50217(12) 0.70269(10) 0.53733(14) 0.0172(3) Uani d 1 . .
C C4 0.61501(12) 0.67384(10) 0.50787(14) 0.0157(3) Uani d 1 . .
C C5 0.77859(12) 0.59742(10) 0.53537(14) 0.0147(3) Uani d 1 . .
C C6 0.85558(12) 0.53724(10) 0.59867(14) 0.0152(3) Uani d 1 . .
C C7 0.84333(13) 0.45010(10) 0.64201(14) 0.0175(3) Uani d 1 . .
H H7A 0.776162 0.418167 0.627899 0.021 Uiso calc 1 . .
C C8 0.93209(13) 0.41167(10) 0.70617(16) 0.0197(3) Uani d 1 . .
H H8A 0.926535 0.351706 0.733810 0.024 Uiso calc 1 . .
C C9 1.02985(13) 0.45920(11) 0.73121(14) 0.0196(3) Uani d 1 . .
H H9A 1.088591 0.431358 0.777344 0.023 Uiso calc 1 . .
C C10 1.04267(12) 0.54609(10) 0.69005(14) 0.0171(3) Uani d 1 . .
H H10A 1.108779 0.578365 0.708496 0.021 Uiso calc 1 . .
C C11 0.95604(12) 0.58479(10) 0.62094(14) 0.0146(3) Uani d 1 . .
C C12 0.94074(11) 0.67398(10) 0.56982(14) 0.0141(3) Uani d 1 . .
B B1 0.79108(19) 0.750000 0.4451(2) 0.0139(4) Uani d 1 . .

loop_
_atom_site_aniso_label
_atom_site_aniso_U_11
_atom_site_aniso_U_22
_atom_site_aniso_U_33
_atom_site_aniso_U_12
_atom_site_aniso_U_13
_atom_site_aniso_U_23
Br1 0.02272(12) 0.01261(11) 0.01311(11) 0.000 0.00090(8) 0.000
N1 0.0169(6) 0.0158(6) 0.0158(6) -0.0018(5) -0.0013(5) 0.0010(5)
N2 0.0145(6) 0.0120(6) 0.0148(6) -0.0004(5) 0.0008(5) 0.0001(5)
N3 0.0149(8) 0.0132(8) 0.0158(8) 0.000 0.0018(7) 0.000
N4 0.0149(8) 0.0134(8) 0.0148(8) 0.000 -0.0004(7) 0.000
C1 0.0164(7) 0.0365(10) 0.0245(8) -0.0051(7) 0.0008(6) 0.0034(7)
C2 0.0174(7) 0.0268(8) 0.0207(8) -0.0036(6) -0.0022(6) 0.0046(7)
C3 0.0153(7) 0.0220(8) 0.0143(7) 0.0003(6) -0.0024(6) 0.0000(6)
C4 0.0156(7) 0.0172(7) 0.0142(7) -0.0023(6) -0.0014(5) 0.0004(6)
C5 0.0175(7) 0.0131(7) 0.0136(7) -0.0012(5) 0.0002(5) 0.0000(5)
C6 0.0171(7) 0.0147(7) 0.0137(6) 0.0008(6) 0.0012(6) -0.0003(5)
C7 0.0190(7) 0.0150(7) 0.0184(7) -0.0013(6) 0.0029(6) 0.0010(6)
C8 0.0250(8) 0.0144(7) 0.0196(7) 0.0018(6) 0.0034(6) 0.0038(6)
C9 0.0214(7) 0.0192(7) 0.0181(7) 0.0056(6) -0.0002(6) 0.0029(6)
C10 0.0167(7) 0.0170(7) 0.0175(7) 0.0014(6) 0.0002(6) -0.0009(6)
C11 0.0171(6) 0.0130(7) 0.0136(7) 0.0015(5) 0.0029(5) -0.0008(5)
C12 0.0135(6) 0.0152(7) 0.0135(7) 0.0013(5) 0.0017(5) -0.0001(6)
B1 0.0157(10) 0.0128(10) 0.0134(11) 0.000 -0.0001(9) 0.000

loop_
_atom_type_symbol
_atom_type_description
_atom_type_scat_dispersion_real
_atom_type_scat_dispersion_imag
_atom_type_scat_source
C C 0.0033 0.0016 'International Tables Vol C Tables 4.2.6.8 and 6.1.1.4'
H H 0.0000 0.0000 'International Tables Vol C Tables 4.2.6.8 and 6.1.1.4'
B B 0.0013 0.0007 'International Tables Vol C Tables 4.2.6.8 and 6.1.1.4'
N N 0.0061 0.0033 'International Tables Vol C Tables 4.2.6.8 and 6.1.1.4'
Br Br -0.2901 2.4595 'International Tables Vol C Tables 4.2.6.8 and 6.1.1.4'

loop_
_geom_angle_atom_site_label_1
_geom_angle_atom_site_label_2
_geom_angle_atom_site_label_3
_geom_angle_site_symmetry_1
_geom_angle_site_symmetry_3
_geom_angle
_geom_angle_publ_flag
C5 N1 C4 . . 116.99(13) ?
C12 N2 C5 . . 113.61(12) ?
C12 N2 B1 . . 122.92(13) ?
C5 N2 B1 . . 122.24(13) ?
C12 N3 C12 7_575 . 116.79(17) ?
C4 N4 C4 7_575 . 113.85(17) ?
C4 N4 B1 7_575 . 122.53(9) ?
C4 N4 B1 . . 122.53(9) ?
C2 C1 C1 . 7_575 121.60(10) ?
C2 C1 H1 . . 119.2 ?
C1 C1 H1 7_575 . 119.2 ?
C1 C2 C3 . . 117.72(16) ?
C1 C2 H2 . . 121.1 ?
C3 C2 H2 . . 121.1 ?
C2 C3 C3 . 7_575 120.68(10) ?
C2 C3 C4 . . 131.85(15) ?
C3 C3 C4 7_575 . 107.38(9) ?
N1 C4 N4 . . 122.35(13) ?
N1 C4 C3 . . 131.18(14) ?
N4 C4 C3 . . 105.13(13) ?
N1 C5 N2 . . 122.50(13) ?
N1 C5 C6 . . 130.60(13) ?
N2 C5 C6 . . 105.19(12) ?
C7 C6 C11 . . 120.73(14) ?
C7 C6 C5 . . 131.79(14) ?
C11 C6 C5 . . 107.39(12) ?
C8 C7 C6 . . 117.89(14) ?
C8 C7 H7A . . 121.1 ?
C6 C7 H7A . . 121.1 ?
C7 C8 C9 . . 121.42(14) ?
C7 C8 H8A . . 119.3 ?
C9 C8 H8A . . 119.3 ?
C10 C9 C8 . . 121.28(14) ?
C10 C9 H9A . . 119.4 ?
C8 C9 H9A . . 119.4 ?
C9 C10 C11 . . 118.17(14) ?
C9 C10 H10A . . 120.9 ?
C11 C10 H10A . . 120.9 ?
C10 C11 C6 . . 120.44(13) ?
C10 C11 C12 . . 131.98(14) ?
C6 C11 C12 . . 107.38(12) ?
N3 C12 N2 . . 122.58(13) ?
N3 C12 C11 . . 131.01(14) ?
N2 C12 C11 . . 105.09(12) ?
N2 B1 N2 7_575 . 106.01(17) ?
N2 B1 N4 7_575 . 106.08(12) ?
N2 B1 N4 . . 106.08(12) ?
N2 B1 Br1 7_575 . 113.03(11) ?
N2 B1 Br1 . . 113.03(11) ?
N4 B1 Br1 . . 112.04(15) ?

loop_
_geom_bond_atom_site_label_1
_geom_bond_atom_site_label_2
_geom_bond_site_symmetry_2
_geom_bond_distance
_geom_bond_publ_flag
Br1 B1 . 2.052(2) ?
N1 C5 . 1.3449(18) ?
N1 C4 . 1.3452(19) ?
N2 C12 . 1.3674(18) ?
N2 C5 . 1.3693(18) ?
N2 B1 . 1.4698(18) ?
N3 C12 7_575 1.3444(17) ?
N3 C12 . 1.3444(17) ?
N4 C4 7_575 1.3689(17) ?
N4 C4 . 1.3689(17) ?
N4 B1 . 1.471(3) ?
C1 C2 . 1.383(2) ?
C1 C1 7_575 1.400(4) ?
C1 H1 . 0.9500 ?
C2 C3 . 1.395(2) ?
C2 H2 . 0.9500 ?
C3 C3 7_575 1.425(3) ?
C3 C4 . 1.455(2) ?
C5 C6 . 1.452(2) ?
C6 C7 . 1.395(2) ?
C6 C11 . 1.421(2) ?
C7 C8 . 1.384(2) ?
C7 H7A . 0.9500 ?
C8 C9 . 1.399(2) ?
C8 H8A . 0.9500 ?
C9 C10 . 1.385(2) ?
C9 H9A . 0.9500 ?
C10 C11 . 1.391(2) ?
C10 H10A . 0.9500 ?
C11 C12 . 1.456(2) ?

loop_
_geom_torsion_atom_site_label_1
_geom_torsion_atom_site_label_2
_geom_torsion_atom_site_label_3
_geom_torsion_atom_site_label_4
_geom_torsion_site_symmetry_1
_geom_torsion_site_symmetry_2
_geom_torsion_site_symmetry_3
_geom_torsion_site_symmetry_4
_geom_torsion
_geom_torsion_publ_flag
C1 C1 C2 C3 7_575 . . . -0.93(18) ?
C1 C2 C3 C3 . . . 7_575 0.92(18) ?
C1 C2 C3 C4 . . . . 176.97(16) ?
C5 N1 C4 N4 . . . . 8.8(2) ?
C5 N1 C4 C3 . . . . -155.92(15) ?
C4 N4 C4 N1 7_575 . . . -157.35(11) ?
B1 N4 C4 N1 . . . . 10.9(3) ?
C4 N4 C4 C3 7_575 . . . 10.8(2) ?
B1 N4 C4 C3 . . . . 179.12(17) ?
C2 C3 C4 N1 . . . . -15.9(3) ?
C3 C3 C4 N1 7_575 . . . 160.54(14) ?
C2 C3 C4 N4 . . . . 177.39(17) ?
C3 C3 C4 N4 7_575 . . . -6.17(13) ?
C4 N1 C5 N2 . . . . -7.8(2) ?
C4 N1 C5 C6 . . . . 155.00(15) ?
C12 N2 C5 N1 . . . . 154.60(14) ?
B1 N2 C5 N1 . . . . -13.1(2) ?
C12 N2 C5 C6 . . . . -11.95(16) ?
B1 N2 C5 C6 . . . . -179.63(14) ?
N1 C5 C6 C7 . . . . 18.5(3) ?
N2 C5 C6 C7 . . . . -176.44(15) ?
N1 C5 C6 C11 . . . . -157.83(15) ?
N2 C5 C6 C11 . . . . 7.19(15) ?
C11 C6 C7 C8 . . . . -0.4(2) ?
C5 C6 C7 C8 . . . . -176.41(15) ?
C6 C7 C8 C9 . . . . 2.2(2) ?
C7 C8 C9 C10 . . . . -1.5(2) ?
C8 C9 C10 C11 . . . . -1.0(2) ?
C9 C10 C11 C6 . . . . 2.7(2) ?
C9 C10 C11 C12 . . . . 176.81(15) ?
C7 C6 C11 C10 . . . . -2.1(2) ?
C5 C6 C11 C10 . . . . 174.79(13) ?
C7 C6 C11 C12 . . . . -177.45(13) ?
C5 C6 C11 C12 . . . . -0.60(16) ?
C12 N3 C12 N2 7_575 . . . 8.0(3) ?
C12 N3 C12 C11 7_575 . . . -156.87(11) ?
C5 N2 C12 N3 . . . . -156.66(15) ?
B1 N2 C12 N3 . . . . 10.9(2) ?
C5 N2 C12 C11 . . . . 11.56(16) ?
B1 N2 C12 C11 . . . . 179.14(15) ?
C10 C11 C12 N3 . . . . -14.1(3) ?
C6 C11 C12 N3 . . . . 160.59(16) ?
C10 C11 C12 N2 . . . . 179.12(15) ?
C6 C11 C12 N2 . . . . -6.23(15) ?
C12 N2 B1 N2 . . . 7_575 -25.6(2) ?
C5 N2 B1 N2 . . . 7_575 140.89(12) ?
C12 N2 B1 N4 . . . . -138.14(14) ?
C5 N2 B1 N4 . . . . 28.4(2) ?
C12 N2 B1 Br1 . . . . 98.71(15) ?
C5 N2 B1 Br1 . . . . -94.76(16) ?
C4 N4 B1 N2 7_575 . . 7_575 27.4(2) ?
C4 N4 B1 N2 . . . 7_575 -139.86(15) ?
C4 N4 B1 N2 7_575 . . . 139.86(15) ?
C4 N4 B1 N2 . . . . -27.4(2) ?
C4 N4 B1 Br1 7_575 . . . -96.36(16) ?
C4 N4 B1 Br1 . . . . 96.36(16) ?
